data_9012054
loop_
_publ_author_name
'Pluth, J. J.'
'Smith, J. V.'

_publ_section_title
;
 Positions of cations and molecules in zeolites with the faujasite-type
 framework VII. Dehydrated Ca-exchanged X
 Note: dehydrated under vacuum at 500 C, measured at room temperature
;
_journal_name_full 'Materials Research Bulletin'
_journal_page_first 1311
_journal_page_last 1322
_journal_paper_doi 10.1016/0025-5408(72)90111-0
_journal_volume 7
_journal_year 1972
_chemical_compound_source Synthetic
_chemical_formula_sum 'Al4.8 Ca2.705 O24 Si7.2'
_chemical_name_mineral Faujasite-Ca
_space_group_IT_number 227
_symmetry_space_group_name_Hall '-F 4vw 2vw 3'
_symmetry_space_group_name_H-M 'F d -3 m :2'
_cell_angle_alpha 90
_cell_angle_beta 90
_cell_angle_gamma 90
_cell_formula_units_Z 16
_cell_length_a 24.9686
_cell_length_b 24.9686
_cell_length_c 24.9686
_cell_volume 15566.199
_database_code_amcsd 0014223
_exptl_crystal_density_diffrn 1.407
_cod_original_cell_volume 15566.198
_cod_original_sg_symbol_H-M 'F d -3 m'
_cod_original_formula_sum 'Ca2.705 (Si7.2 Al4.8) O24'
_cod_database_code 9012054

loop_
_space_group_symop_operation_xyz
x,y,z
x,1/2+y,1/2+z
1/2+x,y,1/2+z
1/2+x,1/2+y,z
3/4+z,1/2-x,1/4+y
3/4+z,-x,3/4+y
1/4+z,1/2-x,3/4+y
1/4+z,-x,1/4+y
3/4-y,1/2+z,1/4-x
3/4-y,+z,3/4-x
1/4-y,1/2+z,3/4-x
1/4-y,+z,1/4-x
3/4+x,1/2-y,1/4+z
3/4+x,-y,3/4+z
1/4+x,1/2-y,3/4+z
1/4+x,-y,1/4+z
3/4-z,1/2+x,1/4-y
3/4-z,+x,3/4-y
1/4-z,1/2+x,3/4-y
1/4-z,+x,1/4-y
3/4+y,1/2-z,1/4+x
3/4+y,-z,3/4+x
1/4+y,1/2-z,3/4+x
1/4+y,-z,1/4+x
3/4-x,1/2+y,1/4-z
3/4-x,+y,3/4-z
1/4-x,1/2+y,3/4-z
1/4-x,+y,1/4-z
1/2+x,3/4-z,1/4-y
1/2+x,1/4-z,3/4-y
+x,3/4-z,3/4-y
+x,1/4-z,1/4-y
1/2-z,3/4+y,1/4+x
1/2-z,1/4+y,3/4+x
-z,3/4+y,3/4+x
-z,1/4+y,1/4+x
1/2+y,3/4-x,1/4-z
1/2+y,1/4-x,3/4-z
+y,3/4-x,3/4-z
+y,1/4-x,1/4-z
1/2-x,3/4+z,1/4+y
1/2-x,1/4+z,3/4+y
-x,3/4+z,3/4+y
-x,1/4+z,1/4+y
1/2+z,3/4-y,1/4-x
1/2+z,1/4-y,3/4-x
+z,3/4-y,3/4-x
+z,1/4-y,1/4-x
1/2-y,3/4+x,1/4+z
1/2-y,1/4+x,3/4+z
-y,3/4+x,3/4+z
-y,1/4+x,1/4+z
x,1/2+z,1/2+y
x,+z,+y
1/2+x,1/2+z,+y
1/2+x,+z,1/2+y
-z,1/2-y,1/2-x
-z,-y,-x
1/2-z,1/2-y,-x
1/2-z,-y,1/2-x
y,1/2+x,1/2+z
y,+x,+z
1/2+y,1/2+x,+z
1/2+y,+x,1/2+z
-x,1/2-z,1/2-y
-x,-z,-y
1/2-x,1/2-z,-y
1/2-x,-z,1/2-y
z,1/2+y,1/2+x
z,+y,+x
1/2+z,1/2+y,+x
1/2+z,+y,1/2+x
-y,1/2-x,1/2-z
-y,-x,-z
1/2-y,1/2-x,-z
1/2-y,-x,1/2-z
3/4+z,1/4+x,1/2-y
3/4+z,3/4+x,-y
1/4+z,1/4+x,-y
1/4+z,3/4+x,1/2-y
3/4-y,1/4-z,1/2+x
3/4-y,3/4-z,+x
1/4-y,1/4-z,+x
1/4-y,3/4-z,1/2+x
3/4+x,1/4+y,1/2-z
3/4+x,3/4+y,-z
1/4+x,1/4+y,-z
1/4+x,3/4+y,1/2-z
3/4-z,1/4-x,1/2+y
3/4-z,3/4-x,+y
1/4-z,1/4-x,+y
1/4-z,3/4-x,1/2+y
3/4+y,1/4+z,1/2-x
3/4+y,3/4+z,-x
1/4+y,1/4+z,-x
1/4+y,3/4+z,1/2-x
3/4-x,1/4-y,1/2+z
3/4-x,3/4-y,+z
1/4-x,1/4-y,+z
1/4-x,3/4-y,1/2+z
-z,3/4+x,3/4+y
-z,1/4+x,1/4+y
1/2-z,3/4+x,1/4+y
1/2-z,1/4+x,3/4+y
y,3/4-z,3/4-x
y,1/4-z,1/4-x
1/2+y,3/4-z,1/4-x
1/2+y,1/4-z,3/4-x
-x,3/4+y,3/4+z
-x,1/4+y,1/4+z
1/2-x,3/4+y,1/4+z
1/2-x,1/4+y,3/4+z
z,3/4-x,3/4-y
z,1/4-x,1/4-y
1/2+z,3/4-x,1/4-y
1/2+z,1/4-x,3/4-y
-y,3/4+z,3/4+x
-y,1/4+z,1/4+x
1/2-y,3/4+z,1/4+x
1/2-y,1/4+z,3/4+x
x,3/4-y,3/4-z
x,1/4-y,1/4-z
1/2+x,3/4-y,1/4-z
1/2+x,1/4-y,3/4-z
1/4-x,1/2+z,3/4-y
1/4-x,+z,1/4-y
3/4-x,1/2+z,1/4-y
3/4-x,+z,3/4-y
1/4+z,1/2-y,3/4+x
1/4+z,-y,1/4+x
3/4+z,1/2-y,1/4+x
3/4+z,-y,3/4+x
1/4-y,1/2+x,3/4-z
1/4-y,+x,1/4-z
3/4-y,1/2+x,1/4-z
3/4-y,+x,3/4-z
1/4+x,1/2-z,3/4+y
1/4+x,-z,1/4+y
3/4+x,1/2-z,1/4+y
3/4+x,-z,3/4+y
1/4-z,1/2+y,3/4-x
1/4-z,+y,1/4-x
3/4-z,1/2+y,1/4-x
3/4-z,+y,3/4-x
1/4+y,1/2-x,3/4+z
1/4+y,-x,1/4+z
3/4+y,1/2-x,1/4+z
3/4+y,-x,3/4+z
3/4-x,3/4-z,y
3/4-x,1/4-z,1/2+y
1/4-x,3/4-z,1/2+y
1/4-x,1/4-z,y
3/4+z,3/4+y,-x
3/4+z,1/4+y,1/2-x
1/4+z,3/4+y,1/2-x
1/4+z,1/4+y,-x
3/4-y,3/4-x,z
3/4-y,1/4-x,1/2+z
1/4-y,3/4-x,1/2+z
1/4-y,1/4-x,z
3/4+x,3/4+z,-y
3/4+x,1/4+z,1/2-y
1/4+x,3/4+z,1/2-y
1/4+x,1/4+z,-y
3/4-z,3/4-y,x
3/4-z,1/4-y,1/2+x
1/4-z,3/4-y,1/2+x
1/4-z,1/4-y,x
3/4+y,3/4+x,-z
3/4+y,1/4+x,1/2-z
1/4+y,3/4+x,1/2-z
1/4+y,1/4+x,-z
-z,-x,-y
-z,1/2-x,1/2-y
1/2-z,-x,1/2-y
1/2-z,1/2-x,-y
y,z,x
y,1/2+z,1/2+x
1/2+y,z,1/2+x
1/2+y,1/2+z,x
-x,-y,-z
-x,1/2-y,1/2-z
1/2-x,-y,1/2-z
1/2-x,1/2-y,-z
z,x,y
z,1/2+x,1/2+y
1/2+z,x,1/2+y
1/2+z,1/2+x,y
-y,-z,-x
-y,1/2-z,1/2-x
1/2-y,-z,1/2-x
1/2-y,1/2-z,-x

loop_
_atom_site_aniso_label
_atom_site_aniso_U_11
_atom_site_aniso_U_22
_atom_site_aniso_U_33
_atom_site_aniso_U_12
_atom_site_aniso_U_13
_atom_site_aniso_U_23
Ca1 0.01706 0.01706 0.01706 0.00316 0.00316 0.00316
Ca1* 0.06633 0.06633 0.06633 0.00158 0.00158 0.00158
Ca2 0.04359 0.04359 0.04359 0.02116 0.02116 0.02116
SiT 0.01295 0.01706 0.01327 0.00000 -0.00347 0.00000
AlT 0.01295 0.01706 0.01327 0.00000 -0.00347 0.00000
O1 0.02211 0.02558 0.02211 -0.00221 0.00221 -0.00221
O2 0.02148 0.02148 0.02306 0.00284 0.00379 0.00379
O3 0.02369 0.02369 0.02306 0.00316 -0.00442 -0.00442
O4 0.03127 0.03127 0.03190 0.01358 -0.00758 -0.00758

loop_
_atom_site_label
_atom_site_fract_x
_atom_site_fract_y
_atom_site_fract_z
_atom_site_occupancy
_atom_site_U_iso_or_equiv
Ca1 0.00000 0.00000 0.00000 0.83100 0.01672
Ca1* 0.05897 0.05897 0.05897 0.15600 0.02938
Ca2 0.22366 0.22366 0.22366 0.78100 0.03939
SiT 0.12277 -0.05542 0.03506 0.60000 0.01279
AlT 0.12277 -0.05542 0.03506 0.40000 0.01279
O1 -0.10974 0.00000 0.10974 1.00000 0.02356
O2 0.25330 0.25330 0.14167 1.00000 0.02115
O3 0.18469 0.18469 -0.03598 1.00000 0.02140
O4 0.17266 0.17266 0.31077 1.00000 0.02964

loop_
_cod_changelog_entry_id
_cod_changelog_entry_author
_cod_changelog_entry_date
_cod_changelog_entry_text
1
;cod-tools version 3.10.1
Id: cif_fix_AMCSD_aniso_labels 10200 2024-08-01 14:09:44Z saulius
;
2024-08-02T12:21:45+03:00
;Changed the following '_atom_site_aniso_label' values:
'Ca1'' -> 'Ca1*'
;

loop_
_cod_related_entry_id
_cod_related_entry_database
_cod_related_entry_code
1 AMCSD 0014223
